data_4338274
loop_
_publ_author_name
'Lin, Lang'
'Yu, Rongmin'
'Wu, Xiao-Yuan'
'Yang, Wen-Bin'
'Zhang, Jian'
'Guo, Xiang-Guang'
'Lin, Zu-Jin'
'Lu, Can-Zhong'

_publ_section_title
;
 Enantioselective inclusion of alcohols by solvent-controlled assembled
 flexible metal-organic frameworks.
;
_journal_issue 10
_journal_name_full 'Inorganic chemistry'
_journal_page_first 4794
_journal_page_last 4796
_journal_paper_doi 10.1021/ic500436g
_journal_volume 53
_journal_year 2014
_chemical_absolute_configuration ad
_chemical_formula_moiety 'C19 H24 Cu2 N6 O6'
_chemical_formula_sum 'C19 H24 Cu2 N6 O6'
_chemical_formula_weight 559.52
_chemical_name_systematic
;
 ?
;
_space_group_crystal_system tetragonal
_space_group_IT_number 96
_space_group_name_Hall 'P 4nw 2abw'
_space_group_name_H-M_alt 'P 43 21 2'
_symmetry_space_group_name_Hall 'P 4nw 2abw'
_symmetry_space_group_name_H-M 'P 43 21 2'
_atom_sites_solution_hydrogens geom
_audit_creation_method SHELXL-2013
_cell_angle_alpha 90
_cell_angle_beta 90
_cell_angle_gamma 90
_cell_formula_units_Z 4
_cell_length_a 13.5401(4)
_cell_length_b 13.5401(4)
_cell_length_c 16.1906(10)
_cell_measurement_reflns_used 8543
_cell_measurement_temperature 173(2)
_cell_measurement_theta_max 27.5398
_cell_measurement_theta_min 2.1272
_cell_volume 2968.3(2)
_computing_cell_refinement 'CrystalClear (Rigaku Inc., 2008)'
_computing_data_collection 'CrystalClear (Rigaku Inc., 2008)'
_computing_data_reduction 'CrystalClear (Rigaku Inc., 2008)'
_computing_molecular_graphics DIAMOND
_computing_publication_material 'SHELXL-2013 (Sheldrick, 2013)'
_computing_structure_refinement 'SHELXL-2013 (Sheldrick, 2013)'
_computing_structure_solution 'SHELXL-2013 (Sheldrick, 2013)'
_diffrn_ambient_temperature 173(2)
_diffrn_detector_area_resol_mean 28.5714
_diffrn_measured_fraction_theta_full 0.999
_diffrn_measured_fraction_theta_max 0.999
_diffrn_measurement_method CCD_Profile_fitting
_diffrn_radiation_type MoK\a
_diffrn_radiation_wavelength 0.71073
_diffrn_reflns_av_R_equivalents 0.0494
_diffrn_reflns_av_unetI/netI 0.0330
_diffrn_reflns_Laue_measured_fraction_full 0.999
_diffrn_reflns_Laue_measured_fraction_max 0.999
_diffrn_reflns_limit_h_max 15
_diffrn_reflns_limit_h_min -17
_diffrn_reflns_limit_k_max 17
_diffrn_reflns_limit_k_min -17
_diffrn_reflns_limit_l_max 21
_diffrn_reflns_limit_l_min -21
_diffrn_reflns_number 23749
_diffrn_reflns_point_group_measured_fraction_full 0.999
_diffrn_reflns_point_group_measured_fraction_max 0.999
_diffrn_reflns_theta_full 25.242
_diffrn_reflns_theta_max 27.498
_diffrn_reflns_theta_min 2.127
_exptl_absorpt_coefficient_mu 1.470
_exptl_absorpt_correction_T_max 0.889
_exptl_absorpt_correction_T_min 0.863
_exptl_absorpt_correction_type multi-scan
_exptl_crystal_colour green
_exptl_crystal_density_diffrn 1.252
_exptl_crystal_description block
_exptl_crystal_F_000 1144
_exptl_crystal_size_max 0.100
_exptl_crystal_size_mid 0.100
_exptl_crystal_size_min 0.080
_refine_diff_density_max 1.807
_refine_diff_density_min -0.720
_refine_diff_density_rms 0.343
_refine_ls_abs_structure_details
;
 Flack x determined using 1311 quotients [(I+)-(I-)]/[(I+)+(I-)]
 (Parsons and Flack (2004), Acta Cryst. A60, s61).
;
_refine_ls_abs_structure_Flack 0.066(7)
_refine_ls_extinction_coef 0.042(5)
_refine_ls_extinction_expression Fc^*^=kFc[1+0.001xFc^2^\l^3^/sin(2\q)]^-1/4^
_refine_ls_extinction_method SHELXL
_refine_ls_goodness_of_fit_ref 1.021
_refine_ls_hydrogen_treatment mixed
_refine_ls_matrix_type full
_refine_ls_number_parameters 151
_refine_ls_number_reflns 3419
_refine_ls_number_restraints 0
_refine_ls_restrained_S_all 1.021
_refine_ls_R_factor_all 0.0692
_refine_ls_R_factor_gt 0.0652
_refine_ls_shift/su_max 0.000
_refine_ls_shift/su_mean 0.000
_refine_ls_structure_factor_coef Fsqd
_refine_ls_weighting_details
;
 w=1/[\s^2^(Fo^2^)+(0.1537P)^2^+1.7862P]
 where P=(Fo^2^+2Fc^2^)/3
;
_refine_ls_weighting_scheme calc
_refine_ls_wR_factor_gt 0.1900
_refine_ls_wR_factor_ref 0.1936
_reflns_Friedel_coverage 0.705
_reflns_Friedel_fraction_full 1.000
_reflns_Friedel_fraction_max 1.000
_reflns_number_gt 3390
_reflns_number_total 3419
_reflns_threshold_expression 'I > 2\s(I)'
_cod_data_source_file ic500436g_si_001.cif
_cod_data_source_block L-3-2-BuOH
_cod_depositor_comments 'Adding full bibliography for 4338272--4338281.cif.'
_cod_original_cell_volume 2968.3(3)
_cod_database_code 4338274
_shelx_space_group_comment
;
The symmetry employed for this shelxl refinement is uniquely defined
by the following loop, which should always be used as a source of
symmetry information in preference to the above space-group names.
They are only intended as comments.
;
_shelx_estimated_absorpt_t_min 0.867
_shelx_estimated_absorpt_t_max 0.891
_shelxl_version_number 2013-2

loop_
_space_group_symop_operation_xyz
'x, y, z'
'-y+1/2, x+1/2, z+3/4'
'-x, -y, z+1/2'
'y+1/2, -x+1/2, z+1/4'
'x+1/2, -y+1/2, -z+1/4'
'-x+1/2, y+1/2, -z+3/4'
'y, x, -z'
'-y, -x, -z+1/2'

loop_
_atom_site_label
_atom_site_type_symbol
_atom_site_fract_x
_atom_site_fract_y
_atom_site_fract_z
_atom_site_U_iso_or_equiv
_atom_site_adp_type
_atom_site_occupancy
_atom_site_site_symmetry_order
_atom_site_calc_flag
_atom_site_refinement_flags_posn
_atom_site_refinement_flags_adp
_atom_site_refinement_flags_occupancy
Cu1 Cu 0.30376(6) 0.03531(6) 0.03340(4) 0.0260(3) Uani 1 1 d . . .
O3 O 0.3584(3) -0.0497(3) -0.0568(3) 0.0283(9) Uani 1 1 d . . .
N2 N 0.3443(4) -0.0288(4) 0.2005(3) 0.0278(11) Uani 1 1 d . . .
H2 H 0.3627 0.0320 0.2119 0.033 Uiso 1 1 calc R U .
C7 C 0.3053(4) -0.1857(5) 0.2161(4) 0.0277(12) Uani 1 1 d . . .
O1 O 0.2156(4) 0.1300(4) 0.0964(3) 0.0324(10) Uani 1 1 d . . .
C1 C 0.3508(5) -0.0144(5) -0.1305(4) 0.0307(13) Uani 1 1 d . . .
N1 N 0.3173(4) -0.0607(4) 0.1245(3) 0.0280(11) Uani 1 1 d . . .
N3 N 0.2533(4) 0.1070(4) -0.0598(3) 0.0305(12) Uani 1 1 d . . .
C3 C 0.1688(5) 0.1839(5) 0.0460(4) 0.0289(13) Uani 1 1 d . . .
O2 O 0.4462(4) 0.1135(4) 0.0564(3) 0.0368(11) Uani 1 1 d . . .
C6 C 0.2929(5) -0.1556(5) 0.1329(4) 0.0318(13) Uani 1 1 d . . .
C10 C 0.2874(5) -0.2874(5) 0.2500 0.0301(18) Uani 1 2 d S T P
H10A H 0.3000 -0.3360 0.2055 0.036 Uiso 0.5 1 calc R U P
H10B H 0.3360 -0.3000 0.2945 0.036 Uiso 0.5 1 calc R U P
C2 C 0.2966(5) 0.0835(5) -0.1396(4) 0.0349(15) Uani 1 1 d . . .
H2A H 0.2442 0.0785 -0.1829 0.042 Uiso 1 1 calc R U .
C8 C 0.3393(5) -0.1015(5) 0.2557(4) 0.0265(12) Uani 1 1 d . . .
C9 C 0.3695(6) -0.0822(6) 0.3436(4) 0.0415(17) Uani 1 1 d . . .
H9A H 0.3891 -0.0129 0.3495 0.062 Uiso 1 1 calc R U .
H9B H 0.4253 -0.1250 0.3580 0.062 Uiso 1 1 calc R U .
H9C H 0.3138 -0.0962 0.3804 0.062 Uiso 1 1 calc R U .
C5 C 0.2570(8) -0.2140(6) 0.0603(5) 0.055(2) Uani 1 1 d . . .
H5A H 0.2570 -0.1721 0.0109 0.082 Uiso 1 1 calc R U .
H5B H 0.1897 -0.2375 0.0710 0.082 Uiso 1 1 calc R U .
H5C H 0.3007 -0.2707 0.0513 0.082 Uiso 1 1 calc R U .
C4 C 0.3714(8) 0.1637(6) -0.1622(5) 0.049(2) Uani 1 1 d . . .
H4A H 0.3371 0.2270 -0.1687 0.073 Uiso 1 1 calc R U .
H4B H 0.4042 0.1462 -0.2141 0.073 Uiso 1 1 calc R U .
H4C H 0.4207 0.1694 -0.1181 0.073 Uiso 1 1 calc R U .

loop_
_atom_site_aniso_label
_atom_site_aniso_U_11
_atom_site_aniso_U_22
_atom_site_aniso_U_33
_atom_site_aniso_U_23
_atom_site_aniso_U_13
_atom_site_aniso_U_12
Cu1 0.0303(5) 0.0302(5) 0.0176(4) 0.0031(3) -0.0012(3) 0.0037(3)
O3 0.030(2) 0.033(2) 0.0211(19) 0.0014(16) -0.0002(16) 0.0018(18)
N2 0.035(3) 0.030(3) 0.018(2) 0.0024(19) -0.0042(19) -0.001(2)
C7 0.024(3) 0.029(3) 0.029(3) 0.008(2) 0.007(2) 0.005(2)
O1 0.040(3) 0.037(2) 0.0200(18) 0.0032(17) -0.0021(18) 0.0121(19)
C1 0.026(3) 0.036(3) 0.030(3) -0.003(2) -0.004(2) 0.003(2)
N1 0.032(3) 0.032(3) 0.021(2) 0.0039(19) 0.000(2) -0.002(2)
N3 0.039(3) 0.036(3) 0.016(2) 0.0010(19) -0.001(2) 0.008(2)
C3 0.032(3) 0.032(3) 0.022(3) 0.000(2) -0.001(2) 0.002(2)
O2 0.042(3) 0.047(3) 0.021(2) 0.0021(19) -0.0043(19) -0.012(2)
C6 0.034(3) 0.034(3) 0.028(3) 0.000(2) 0.004(3) -0.006(3)
C10 0.027(3) 0.027(3) 0.037(4) 0.008(2) 0.008(2) 0.000(3)
C2 0.042(4) 0.045(4) 0.018(3) 0.004(2) 0.001(2) 0.019(3)
C8 0.025(3) 0.029(3) 0.026(3) 0.008(2) 0.003(2) -0.002(2)
C9 0.050(4) 0.049(4) 0.025(3) 0.009(3) -0.005(3) -0.013(3)
C5 0.089(7) 0.044(4) 0.031(3) -0.002(3) -0.004(4) -0.031(5)
C4 0.073(6) 0.046(4) 0.028(3) 0.014(3) 0.010(4) 0.011(4)

loop_
_atom_type_symbol
_atom_type_description
_atom_type_scat_dispersion_real
_atom_type_scat_dispersion_imag
_atom_type_scat_source
C C 0.0033 0.0016 'International Tables Vol C Tables 4.2.6.8 and 6.1.1.4'
H H 0.0000 0.0000 'International Tables Vol C Tables 4.2.6.8 and 6.1.1.4'
N N 0.0061 0.0033 'International Tables Vol C Tables 4.2.6.8 and 6.1.1.4'
O O 0.0106 0.0060 'International Tables Vol C Tables 4.2.6.8 and 6.1.1.4'
Cu Cu 0.3201 1.2651 'International Tables Vol C Tables 4.2.6.8 and 6.1.1.4'

loop_
_geom_angle_atom_site_label_1
_geom_angle_atom_site_label_2
_geom_angle_atom_site_label_3
_geom_angle
_geom_angle_site_symmetry_1
_geom_angle_site_symmetry_3
N3 Cu1 N1 162.4(2) . .
N3 Cu1 O3 81.3(2) . .
N1 Cu1 O3 97.6(2) . .
N3 Cu1 O1 82.3(2) . .
N1 Cu1 O1 95.5(2) . .
O3 Cu1 O1 161.54(19) . .
N3 Cu1 O2 101.5(2) . .
N1 Cu1 O2 96.1(2) . .
O3 Cu1 O2 94.33(19) . .
O1 Cu1 O2 97.2(2) . .
C1 O3 Cu1 115.6(4) . .
C8 N2 N1 111.2(5) . .
C8 C7 C6 104.0(5) . .
C8 C7 C10 129.7(5) . .
C6 C7 C10 126.3(5) . .
C3 O1 Cu1 109.6(4) . .
O2 C1 O3 124.5(6) 2_544 .
O2 C1 C2 118.6(6) 2_544 .
O3 C1 C2 116.8(6) . .
C6 N1 N2 106.3(5) . .
C6 N1 Cu1 133.4(5) . .
N2 N1 Cu1 119.6(4) . .
C3 N3 C2 126.5(5) 7 .
C3 N3 Cu1 117.1(4) 7 .
C2 N3 Cu1 116.4(4) . .
O1 C3 N3 129.7(6) . 7
O1 C3 C3 119.2(7) . 7
N3 C3 C3 111.0(7) 7 7
C1 O2 Cu1 133.6(4) 4 .
N1 C6 C7 110.2(6) . .
N1 C6 C5 120.6(6) . .
C7 C6 C5 129.2(6) . .
C7 C10 C7 115.4(7) 8 .
N3 C2 C1 107.4(5) . .
N3 C2 C4 108.9(6) . .
C1 C2 C4 108.8(6) . .
N2 C8 C7 108.3(5) . .
N2 C8 C9 119.6(6) . .
C7 C8 C9 132.1(6) . .

loop_
_geom_bond_atom_site_label_1
_geom_bond_atom_site_label_2
_geom_bond_distance
_geom_bond_site_symmetry_2
Cu1 N3 1.920(5) .
Cu1 N1 1.974(5) .
Cu1 O3 2.001(4) .
Cu1 O1 2.027(5) .
Cu1 O2 2.231(5) .
O3 C1 1.290(8) .
N2 C8 1.330(8) .
N2 N1 1.354(7) .
C7 C8 1.387(9) .
C7 C6 1.417(9) .
C7 C10 1.503(8) .
O1 C3 1.265(8) .
C1 O2 1.250(8) 2_544
C1 C2 1.522(9) .
N1 C6 1.334(9) .
N3 C3 1.278(9) 7
N3 C2 1.454(8) .
C3 N3 1.278(9) 7
C3 C3 1.516(12) 7
O2 C1 1.250(8) 4
C6 C5 1.499(10) .
C10 C7 1.502(8) 8
C2 C4 1.529(12) .
C8 C9 1.504(9) .
